data_7202639
loop_
_publ_author_name
'Jorge A. R. Navarro'
'Elisa Barea'
'Juan M. Salas'
'Norberto Masciocchi'
'Simona Galli'
'Angelo Sironi'
'Conchi O. Ania'
'Jos\'e B. Parra'

_publ_section_title
;
 Borderline microporous?ultramicroporous palladium(ii) coordination
 polymer networks. Effect of pore functionalisation on gas adsorption
 properties
;
_journal_issue 19
_journal_name_full 'Journal of Materials Chemistry'
_journal_page_first 1939
_journal_paper_doi 10.1039/b617698d
_journal_volume 17
_journal_year 2007
_chemical_formula_moiety C8H4F2N4O2Pd1
_chemical_formula_sum 'C8 H4 F2 N4 O2 Pd'
_chemical_formula_weight 332.56
_chemical_name_common catena-bis(5-fluoro-pyrimidin-2-olate)-pd(ii)
_chemical_name_systematic
;
catena-bis(5-fluoro-pyrimidin-2-olate)-pd(ii)
;
_space_group_IT_number 224
_symmetry_cell_setting cubic
_symmetry_space_group_name_Hall '-P 4bc 2bc 3'
_symmetry_space_group_name_H-M 'P n -3 m :2'
_cell_angle_alpha 90
_cell_angle_beta 90
_cell_angle_gamma 90
_cell_formula_units_Z 12
_cell_length_a 16.29569(84)
_cell_length_b 16.29569(84)
_cell_length_c 16.29569(84)
_cell_measurement_temperature 400
_cell_volume 4327.3(4)
_computing_cell_refinement TOPAS-R
_computing_data_collection 'D8 software (Bruker AXS)'
_computing_data_reduction TOPAS-R
_computing_publication_material TOPAS-R
_computing_structure_refinement TOPAS-R
_computing_structure_solution TOPAS-R
_diffrn_ambient_temperature 400
_diffrn_detector 'Linear position sensitive'
_diffrn_measurement_device_type 'Bruker AXS D8 Advance'
_diffrn_radiation_monochromator none
_diffrn_source 'sealed X-ray tube'
_diffrn_source_target Cu
_exptl_crystal_density_diffrn 1.531
_exptl_crystal_density_method 'not measured'
_exptl_crystal_F_000 1920
_pd_char_colour yellow
_pd_char_particle_morphology plate-like
_pd_instr_location ' ?'
_pd_meas_2theta_range_inc 0.02
_pd_meas_2theta_range_max 105
_pd_meas_2theta_range_min 5
_pd_meas_number_of_points 5001
_pd_meas_scan_method cont
_pd_proc_2theta_range_inc 0.02
_pd_proc_2theta_range_max 105
_pd_proc_2theta_range_min 5
_pd_proc_ls_background_function polynomial
_pd_proc_ls_pref_orient_corr none
_pd_proc_ls_profile_function 'fundamental parameters'
_pd_proc_ls_prof_R_factor 0.083
_pd_proc_ls_prof_wR_expected 0.022
_pd_proc_ls_prof_wR_factor 0.112
_pd_spec_mounting ' packed powder pellet'
_pd_spec_mount_mode reflection
_pd_spec_shape flat_sheet
_pd_spec_size_axial 15
_pd_spec_size_equat 20
_pd_spec_size_thick 0.2
_refine_ls_extinction_method none
_refine_ls_goodness_of_fit_all 5.025
_refine_ls_hydrogen_treatment riding
_refine_ls_matrix_type fullcycle
_refine_ls_number_parameters 17
_refine_ls_number_restraints 1
_refine_ls_shift/su_max .01
_refine_ls_structure_factor_coef Inet
_refine_ls_weighting_details 'w = 1/[Y~i~]'
_refine_ls_weighting_scheme calc
_cod_data_source_file b617698d.txt
_cod_data_source_block 2
_cod_depositor_comments
;
The following automatic conversions were performed:

'_refine_ls_weighting_scheme' value '1/[Y~i~]' was changed to 'calc'.
New tag '_refine_ls_weighting_details' was created. The value of the
new tag was set to 'w = 1/[Y~i~]'.

Automatic conversion script
Id: cif_fix_values 3143 2015-03-26 13:38:13Z robertas 
;
_cod_original_cell_volume 4327.31(67)
_cod_original_sg_symbol_H-M Pn-3m
_cod_original_formula_sum C8H4F2N4O2Pd1
_cod_database_code 7202639

loop_
_symmetry_equiv_pos_as_xyz
'-x, -y, -z'
'-x, -z, -y'
'-x, z+1/2, y+1/2'
'-x, y+1/2, z+1/2'
'-x+1/2, -y+1/2, z'
'-x+1/2, -z+1/2, y'
'-x+1/2, z, -y+1/2'
'-x+1/2, y, -z+1/2'
'-y, -x, -z'
'-y, -z, -x'
'-y, z+1/2, x+1/2'
'-y, x+1/2, z+1/2'
'-y+1/2, -x+1/2, z'
'-y+1/2, -z+1/2, x'
'-y+1/2, z, -x+1/2'
'-y+1/2, x, -z+1/2'
'-z, -x, -y'
'-z, -y, -x'
'-z, y+1/2, x+1/2'
'-z, x+1/2, y+1/2'
'-z+1/2, -x+1/2, y'
'-z+1/2, -y+1/2, x'
'-z+1/2, y, -x+1/2'
'-z+1/2, x, -y+1/2'
'z, -x+1/2, -y+1/2'
'z, -y+1/2, -x+1/2'
'z, y, x'
'z, x, y'
'z+1/2, -x, y+1/2'
'z+1/2, -y, x+1/2'
'z+1/2, y+1/2, -x'
'z+1/2, x+1/2, -y'
'y, -x+1/2, -z+1/2'
'y, -z+1/2, -x+1/2'
'y, z, x'
'y, x, z'
'y+1/2, -x, z+1/2'
'y+1/2, -z, x+1/2'
'y+1/2, z+1/2, -x'
'y+1/2, x+1/2, -z'
'x, -y+1/2, -z+1/2'
'x, -z+1/2, -y+1/2'
'x, z, y'
'x, y, z'
'x+1/2, -y, z+1/2'
'x+1/2, -z, y+1/2'
'x+1/2, z+1/2, -y'
'x+1/2, y+1/2, -z'

loop_
_atom_site_label
_atom_site_type_symbol
_atom_site_symmetry_multiplicity
_atom_site_fract_x
_atom_site_fract_y
_atom_site_fract_z
_atom_site_occupancy
_atom_site_B_iso_or_equiv
Pd Pd 12 0.75 0.25 0.5 1 11.29(11)
N1 N 48 0.809216 0.1872055 0.4172719 1 13.29(11)
C2 C 48 0.889504 0.1031145 0.2924281 1 13.29(11)
C3 C 48 0.8895025 0.2075732 0.3969059 1 13.29(11)
C4 C 48 0.7690735 0.1247923 0.3752159 1 13.29(11)
C5 C 48 0.9296465 0.1655277 0.3344841 1 13.29(11)
N6 N 48 0.8092175 0.08274675 0.3127941 1 13.29(11)
O1 O 48 0.6968734 0.106476 0.3935306 1 13.29(11)
H2 H 48 0.9169405 0.0743783 0.2497657 1 13.29(11)
H3 H 48 0.916938 0.2502298 0.4256492 1 13.29(11)
F1 F 48 1.007623 0.1853093 0.3147042 1 13.29(11)

loop_
_atom_type_symbol
_atom_type_description
_atom_type_scat_source
C C 'International Tables for Crystallography (Vol. IV)'
H H 'International Tables for Crystallography (Vol. IV)'
F F 'International Tables for Crystallography (Vol. IV)'
N N 'International Tables for Crystallography (Vol. IV)'
O O 'International Tables for Crystallography (Vol. IV)'
Pd Pd 'International Tables for Crystallography (Vol. IV)'

loop_
_diffrn_radiation_type
_diffrn_radiation_wavelength
CuK\a~1~ 1.54056
CuK\a~2~ 1.54439
